data_4109594
loop_
_publ_author_name
'Yuichi Takeuchi'
'Atsushi Matsuda'
'Nagao Kobayashi'

_publ_section_title
;
 Synthesis and Characterization of meso-Triarylsubporphyrins
;
_journal_name_full 'Journal of the American Chemical Society'
_journal_page_first 8271
_journal_page_last 8281
_journal_paper_doi 10.1021/ja0712120
_journal_volume 129
_journal_year 2007
_chemical_formula_moiety 'C32 H29 B N2 O3'
_chemical_formula_sum 'C32 H29 B N2 O3'
_chemical_formula_weight 500.38
_chemical_name_systematic
; 
 ? 
;
_space_group_IT_number 14
_symmetry_cell_setting monoclinic
_symmetry_Int_Tables_number 14
_symmetry_space_group_name_Hall '-P 2ybc'
_symmetry_space_group_name_H-M 'P 1 21/c 1'
_atom_sites_solution_hydrogens geom
_atom_sites_solution_primary direct
_atom_sites_solution_secondary difmap
_audit_creation_method SHELXL-97
_cell_angle_alpha 90.00
_cell_angle_beta 108.676(5)
_cell_angle_gamma 90.00
_cell_formula_units_Z 4
_cell_length_a 10.057(3)
_cell_length_b 28.505(9)
_cell_length_c 9.464(2)
_cell_measurement_reflns_used 8144
_cell_measurement_temperature 150(2)
_cell_measurement_theta_max 27.4835
_cell_measurement_theta_min 3.0267
_cell_volume 2570.2(12)
_computing_structure_refinement 'SHELXL-97 (Sheldrick, 1997)'
_computing_structure_solution 'SHELXS-97 (Sheldrick, 1990)'
_diffrn_ambient_temperature 173.1500
_diffrn_detector_area_resol_mean 28.5714
_diffrn_measured_fraction_theta_full 0.996
_diffrn_measured_fraction_theta_max 0.996
_diffrn_measurement_device_type 'Saturn70 CCD (4x4 bin mode)'
_diffrn_measurement_method dtprofit.ref
_diffrn_radiation_monochromator graphite
_diffrn_radiation_source 'Rotating Anode'
_diffrn_radiation_type MoK\a
_diffrn_radiation_wavelength 0.71070
_diffrn_reflns_av_R_equivalents 0.0679
_diffrn_reflns_av_sigmaI/netI 0.0424
_diffrn_reflns_limit_h_max 13
_diffrn_reflns_limit_h_min -13
_diffrn_reflns_limit_k_max 36
_diffrn_reflns_limit_k_min -36
_diffrn_reflns_limit_l_max 12
_diffrn_reflns_limit_l_min -12
_diffrn_reflns_number 36959
_diffrn_reflns_theta_full 27.49
_diffrn_reflns_theta_max 27.49
_diffrn_reflns_theta_min 3.03
_exptl_absorpt_coefficient_mu 0.082
_exptl_absorpt_correction_T_max 0.9959
_exptl_absorpt_correction_T_min 0.9678
_exptl_absorpt_correction_type multi-scan
_exptl_crystal_colour orange
_exptl_crystal_density_diffrn 1.293
_exptl_crystal_description prism
_exptl_crystal_F_000 1056
_exptl_crystal_size_max 0.40
_exptl_crystal_size_mid 0.40
_exptl_crystal_size_min 0.05
_refine_diff_density_max 0.531
_refine_diff_density_min -0.765
_refine_diff_density_rms 0.052
_refine_ls_extinction_method none
_refine_ls_goodness_of_fit_ref 1.194
_refine_ls_hydrogen_treatment constr
_refine_ls_matrix_type full
_refine_ls_number_parameters 345
_refine_ls_number_reflns 5872
_refine_ls_number_restraints 0
_refine_ls_restrained_S_all 1.194
_refine_ls_R_factor_all 0.0881
_refine_ls_R_factor_gt 0.0733
_refine_ls_shift/su_max 0.003
_refine_ls_shift/su_mean 0.000
_refine_ls_structure_factor_coef Fsqd
_refine_ls_weighting_details 'calc w=1/[\s^2^(Fo^2^)+(0.0557P)^2^+1.5647P] where P=(Fo^2^+2Fc^2^)/3'
_refine_ls_weighting_scheme calc
_refine_ls_wR_factor_gt 0.1525
_refine_ls_wR_factor_ref 0.1604
_reflns_number_gt 5018
_reflns_number_total 5872
_reflns_threshold_expression >2sigma(I)
_cod_data_source_file ja0712120si20070305_011418.cif
_cod_data_source_block 061218
_cod_original_sg_symbol_H-M 'P 21/c'
_cod_database_code 4109594

loop_
_symmetry_equiv_pos_as_xyz
'x, y, z'
'-x, y+1/2, -z+1/2'
'-x, -y, -z'
'x, -y-1/2, z-1/2'

loop_
_atom_site_label
_atom_site_type_symbol
_atom_site_fract_x
_atom_site_fract_y
_atom_site_fract_z
_atom_site_U_iso_or_equiv
_atom_site_adp_type
_atom_site_occupancy
_atom_site_symmetry_multiplicity
_atom_site_calc_flag
_atom_site_refinement_flags
B1 B 0.6014(2) 0.14260(8) 0.5218(2) 0.0214(5) Uani 1 1 d .
N1 N 0.59632(17) 0.19142(6) 0.59244(18) 0.0211(4) Uani 1 1 d .
N2 N 0.74302(18) 0.13917(6) 0.49032(18) 0.0216(4) Uani 1 1 d .
C1 C 0.3609(2) 0.18190(8) 0.6284(2) 0.0263(5) Uani 1 1 d .
H1 H 0.3398 0.1613 0.5398 0.032 Uiso 1 1 calc R
H2 H 0.2830 0.2047 0.6100 0.032 Uiso 1 1 calc R
C2 C 0.4934(2) 0.20843(7) 0.6418(2) 0.0231(4) Uani 1 1 d .
C3 C 0.5329(2) 0.25309(8) 0.7045(2) 0.0274(5) Uani 1 1 d .
H3 H 0.4792 0.2727 0.7467 0.033 Uiso 1 1 calc R
C4 C 0.6637(2) 0.26328(7) 0.6940(2) 0.0247(4) Uani 1 1 d .
H4 H 0.7168 0.2910 0.7282 0.030 Uiso 1 1 calc R
C5 C 0.7035(2) 0.22494(7) 0.6233(2) 0.0211(4) Uani 1 1 d .
C6 C 0.8252(2) 0.21668(7) 0.5865(2) 0.0221(4) Uani 1 1 d .
C7 C 0.8426(2) 0.17495(7) 0.5176(2) 0.0228(4) Uani 1 1 d .
C8 C 0.9484(2) 0.16087(8) 0.4586(2) 0.0278(5) Uani 1 1 d .
H5 H 1.0288 0.1786 0.4597 0.033 Uiso 1 1 calc R
C9 C 0.9137(2) 0.11665(8) 0.3989(3) 0.0302(5) Uani 1 1 d .
H6 H 0.9657 0.0984 0.3510 0.036 Uiso 1 1 calc R
C10 C 0.7874(2) 0.10347(8) 0.4219(2) 0.0255(5) Uani 1 1 d .
C11 C 0.7167(2) 0.05653(8) 0.3917(2) 0.0300(5) Uani 1 1 d .
H7 H 0.7331 0.0425 0.3031 0.036 Uiso 1 1 calc R
H8 H 0.6142 0.0610 0.3681 0.036 Uiso 1 1 calc R
C12 C 0.3631(2) 0.15199(7) 0.7623(2) 0.0260(5) Uani 1 1 d .
C13 C 0.2687(3) 0.11469(9) 0.7414(3) 0.0392(6) Uani 1 1 d .
H9 H 0.2067 0.1079 0.6444 0.047 Uiso 1 1 calc R
C14 C 0.2651(3) 0.08745(10) 0.8624(4) 0.0493(7) Uani 1 1 d .
H10 H 0.1998 0.0624 0.8475 0.059 Uiso 1 1 calc R
C15 C 0.3557(3) 0.09659(10) 1.0036(3) 0.0439(7) Uani 1 1 d .
H11 H 0.3536 0.0776 1.0855 0.053 Uiso 1 1 calc R
C16 C 0.4494(3) 0.13334(9) 1.0254(3) 0.0417(6) Uani 1 1 d .
H12 H 0.5115 0.1399 1.1225 0.050 Uiso 1 1 calc R
C17 C 0.4528(3) 0.16082(9) 0.9053(3) 0.0339(5) Uani 1 1 d .
H13 H 0.5176 0.1861 0.9213 0.041 Uiso 1 1 calc R
C18 C 0.9393(2) 0.25235(7) 0.6223(2) 0.0239(4) Uani 1 1 d .
C19 C 1.0693(2) 0.24187(8) 0.7278(2) 0.0279(5) Uani 1 1 d .
H14 H 1.0837 0.2124 0.7773 0.034 Uiso 1 1 calc R
C20 C 1.1770(2) 0.27456(9) 0.7599(3) 0.0335(5) Uani 1 1 d .
H15 H 1.2646 0.2676 0.8328 0.040 Uiso 1 1 calc R
C21 C 1.1577(2) 0.31735(9) 0.6862(3) 0.0353(6) Uani 1 1 d .
H16 H 1.2326 0.3393 0.7072 0.042 Uiso 1 1 calc R
C22 C 1.0293(3) 0.32804(9) 0.5820(3) 0.0368(6) Uani 1 1 d .
H17 H 1.0161 0.3574 0.5318 0.044 Uiso 1 1 calc R
C23 C 0.9195(2) 0.29583(8) 0.5507(3) 0.0299(5) Uani 1 1 d .
H18 H 0.8310 0.3035 0.4806 0.036 Uiso 1 1 calc R
C24 C 0.7682(2) 0.02258(7) 0.5222(3) 0.0272(5) Uani 1 1 d .
C25 C 0.6942(3) -0.01906(8) 0.5209(3) 0.0339(5) Uani 1 1 d .
H19 H 0.6127 -0.0257 0.4388 0.041 Uiso 1 1 calc R
C26 C 0.7380(3) -0.05089(8) 0.6376(3) 0.0369(6) Uani 1 1 d .
H20 H 0.6868 -0.0791 0.6346 0.044 Uiso 1 1 calc R
C27 C 0.8555(3) -0.04177(8) 0.7579(3) 0.0359(6) Uani 1 1 d .
H21 H 0.8855 -0.0636 0.8377 0.043 Uiso 1 1 calc R
C28 C 0.9295(3) -0.00055(9) 0.7618(3) 0.0381(6) Uani 1 1 d .
H22 H 1.0100 0.0060 0.8450 0.046 Uiso 1 1 calc R
C29 C 0.8863(2) 0.03109(8) 0.6448(3) 0.0342(5) Uani 1 1 d .
H23 H 0.9384 0.0591 0.6484 0.041 Uiso 1 1 calc R
O1 O 0.49076(12) 0.13935(4) 0.38719(13) 0.0127(3) Uani 1 1 d .
H29 H 0.5138 0.1214 0.3287 0.019 Uiso 1 1 calc R
O2 O 0.58082(14) 0.10398(5) 0.61547(15) 0.0225(3) Uani 1 1 d .
O3 O 0.76812(17) 0.12429(6) 0.81058(18) 0.0347(4) Uani 1 1 d .
C30 C 0.6697(2) 0.09858(8) 0.7553(2) 0.0251(5) Uani 1 1 d .
C31 C 0.6309(3) 0.05702(8) 0.8322(2) 0.0301(5) Uani 1 1 d .
H24 H 0.6363 0.0282 0.7760 0.036 Uiso 1 1 calc R
H25 H 0.5326 0.0606 0.8311 0.036 Uiso 1 1 calc R
C32 C 0.7258(3) 0.05158(11) 0.9925(3) 0.0486(7) Uani 1 1 d .
H26 H 0.7224 0.0803 1.0483 0.073 Uiso 1 1 calc R
H27 H 0.8224 0.0460 0.9939 0.073 Uiso 1 1 calc R
H28 H 0.6939 0.0249 1.0387 0.073 Uiso 1 1 calc R

loop_
_atom_site_aniso_label
_atom_site_aniso_U_11
_atom_site_aniso_U_22
_atom_site_aniso_U_33
_atom_site_aniso_U_23
_atom_site_aniso_U_13
_atom_site_aniso_U_12
B1 0.0222(11) 0.0242(11) 0.0165(11) 0.0002(9) 0.0044(9) -0.0008(9)
N1 0.0180(8) 0.0243(9) 0.0204(9) 0.0021(7) 0.0052(7) -0.0008(7)
N2 0.0227(9) 0.0225(9) 0.0199(8) 0.0010(7) 0.0074(7) 0.0002(7)
C1 0.0205(10) 0.0319(12) 0.0262(11) 0.0012(9) 0.0071(9) 0.0001(9)
C2 0.0210(10) 0.0274(11) 0.0208(10) 0.0037(8) 0.0063(8) 0.0021(8)
C3 0.0295(11) 0.0276(11) 0.0280(11) 0.0006(9) 0.0133(9) 0.0033(9)
C4 0.0268(11) 0.0230(10) 0.0237(11) 0.0007(8) 0.0075(9) -0.0012(8)
C5 0.0196(10) 0.0231(10) 0.0189(10) 0.0028(8) 0.0039(8) -0.0008(8)
C6 0.0222(10) 0.0243(10) 0.0192(10) 0.0045(8) 0.0055(8) 0.0002(8)
C7 0.0205(10) 0.0252(10) 0.0224(10) 0.0033(8) 0.0066(8) -0.0002(8)
C8 0.0251(11) 0.0302(11) 0.0309(12) 0.0033(9) 0.0127(9) 0.0009(9)
C9 0.0316(12) 0.0326(12) 0.0311(12) 0.0006(9) 0.0168(10) 0.0037(9)
C10 0.0281(11) 0.0283(11) 0.0202(10) 0.0001(8) 0.0081(9) 0.0026(9)
C11 0.0351(12) 0.0291(11) 0.0255(11) -0.0068(9) 0.0091(9) -0.0039(9)
C12 0.0236(11) 0.0274(11) 0.0302(11) 0.0006(9) 0.0134(9) 0.0010(8)
C13 0.0283(12) 0.0407(14) 0.0445(15) 0.0075(11) 0.0057(11) -0.0052(10)
C14 0.0355(14) 0.0458(16) 0.067(2) 0.0174(14) 0.0176(14) -0.0097(12)
C15 0.0494(16) 0.0465(15) 0.0461(16) 0.0139(12) 0.0299(13) 0.0026(12)
C16 0.0563(17) 0.0434(15) 0.0299(13) -0.0016(11) 0.0202(12) -0.0041(12)
C17 0.0411(14) 0.0344(13) 0.0292(12) -0.0026(10) 0.0155(10) -0.0069(10)
C18 0.0210(10) 0.0276(11) 0.0242(11) -0.0015(8) 0.0087(8) -0.0025(8)
C19 0.0261(11) 0.0290(11) 0.0298(12) -0.0014(9) 0.0105(9) -0.0001(9)
C20 0.0218(11) 0.0450(14) 0.0326(13) -0.0112(10) 0.0074(9) -0.0023(10)
C21 0.0301(12) 0.0359(13) 0.0439(14) -0.0136(11) 0.0172(11) -0.0133(10)
C22 0.0419(14) 0.0297(12) 0.0402(14) -0.0012(10) 0.0151(11) -0.0099(10)
C23 0.0277(11) 0.0274(11) 0.0321(12) 0.0004(9) 0.0061(9) -0.0036(9)
C24 0.0295(11) 0.0228(11) 0.0322(12) -0.0031(9) 0.0139(9) 0.0021(9)
C25 0.0349(13) 0.0310(12) 0.0360(13) -0.0095(10) 0.0118(10) -0.0072(10)
C26 0.0448(14) 0.0227(11) 0.0492(15) -0.0029(10) 0.0233(12) -0.0066(10)
C27 0.0360(13) 0.0270(12) 0.0464(15) 0.0096(10) 0.0158(11) 0.0065(10)
C28 0.0265(12) 0.0358(13) 0.0468(15) 0.0086(11) 0.0043(11) 0.0019(10)
C29 0.0293(12) 0.0269(12) 0.0438(14) 0.0041(10) 0.0080(10) -0.0040(9)
O1 0.0115(6) 0.0176(6) 0.0071(6) -0.0009(5) 0.0002(5) -0.0018(5)
O2 0.0236(7) 0.0242(7) 0.0188(7) 0.0010(6) 0.0057(6) -0.0021(6)
O3 0.0328(9) 0.0364(9) 0.0277(9) -0.0015(7) -0.0004(7) -0.0051(7)
C30 0.0262(11) 0.0277(11) 0.0208(10) -0.0007(8) 0.0064(9) 0.0039(9)
C31 0.0388(13) 0.0295(12) 0.0237(11) 0.0051(9) 0.0125(10) 0.0036(10)
C32 0.0643(19) 0.0498(16) 0.0283(14) 0.0117(12) 0.0100(13) 0.0091(14)

loop_
_atom_type_symbol
_atom_type_description
_atom_type_scat_dispersion_real
_atom_type_scat_dispersion_imag
_atom_type_scat_source
C C 0.0033 0.0016 'International Tables Vol C Tables 4.2.6.8 and 6.1.1.4'
H H 0.0000 0.0000 'International Tables Vol C Tables 4.2.6.8 and 6.1.1.4'
B B 0.0013 0.0007 'International Tables Vol C Tables 4.2.6.8 and 6.1.1.4'
N N 0.0061 0.0033 'International Tables Vol C Tables 4.2.6.8 and 6.1.1.4'
O O 0.0106 0.0060 'International Tables Vol C Tables 4.2.6.8 and 6.1.1.4'

loop_
_geom_angle_atom_site_label_1
_geom_angle_atom_site_label_2
_geom_angle_atom_site_label_3
_geom_angle
O1 B1 O2 105.95(17)
O1 B1 N2 109.43(17)
O2 B1 N2 112.61(17)
O1 B1 N1 108.98(17)
O2 B1 N1 112.43(17)
N2 B1 N1 107.38(16)
C2 N1 C5 107.83(17)
C2 N1 B1 127.14(17)
C5 N1 B1 124.95(17)
C10 N2 C7 108.10(17)
C10 N2 B1 127.07(17)
C7 N2 B1 124.63(17)
C2 C1 C12 115.83(18)
C2 C1 H1 108.3
C12 C1 H1 108.3
C2 C1 H2 108.3
C12 C1 H2 108.3
H1 C1 H2 107.4
N1 C2 C3 108.99(18)
N1 C2 C1 123.10(19)
C3 C2 C1 127.91(19)
C4 C3 C2 107.86(19)
C4 C3 H3 126.1
C2 C3 H3 126.1
C3 C4 C5 107.08(19)
C3 C4 H4 126.5
C5 C4 H4 126.5
C6 C5 N1 120.74(18)
C6 C5 C4 131.02(19)
N1 C5 C4 108.23(17)
C7 C6 C5 120.79(19)
C7 C6 C18 119.10(18)
C5 C6 C18 120.11(19)
N2 C7 C6 121.38(18)
N2 C7 C8 107.89(18)
C6 C7 C8 130.7(2)
C9 C8 C7 107.33(19)
C9 C8 H5 126.3
C7 C8 H5 126.3
C8 C9 C10 107.7(2)
C8 C9 H6 126.2
C10 C9 H6 126.2
N2 C10 C9 108.95(19)
N2 C10 C11 123.49(19)
C9 C10 C11 127.3(2)
C10 C11 C24 113.29(18)
C10 C11 H7 108.9
C24 C11 H7 108.9
C10 C11 H8 108.9
C24 C11 H8 108.9
H7 C11 H8 107.7
C17 C12 C13 118.5(2)
C17 C12 C1 122.8(2)
C13 C12 C1 118.7(2)
C14 C13 C12 120.2(2)
C14 C13 H9 119.9
C12 C13 H9 119.9
C15 C14 C13 120.5(2)
C15 C14 H10 119.7
C13 C14 H10 119.7
C16 C15 C14 119.7(2)
C16 C15 H11 120.2
C14 C15 H11 120.2
C15 C16 C17 120.1(3)
C15 C16 H12 120.0
C17 C16 H12 120.0
C12 C17 C16 121.1(2)
C12 C17 H13 119.5
C16 C17 H13 119.5
C23 C18 C19 119.4(2)
C23 C18 C6 121.09(19)
C19 C18 C6 119.49(19)
C20 C19 C18 119.9(2)
C20 C19 H14 120.1
C18 C19 H14 120.1
C19 C20 C21 120.5(2)
C19 C20 H15 119.8
C21 C20 H15 119.8
C22 C21 C20 120.0(2)
C22 C21 H16 120.0
C20 C21 H16 120.0
C21 C22 C23 120.1(2)
C21 C22 H17 120.0
C23 C22 H17 120.0
C22 C23 C18 120.1(2)
C22 C23 H18 119.9
C18 C23 H18 119.9
C29 C24 C25 117.7(2)
C29 C24 C11 122.9(2)
C25 C24 C11 119.4(2)
C26 C25 C24 121.0(2)
C26 C25 H19 119.5
C24 C25 H19 119.5
C27 C26 C25 120.3(2)
C27 C26 H20 119.9
C25 C26 H20 119.9
C26 C27 C28 119.6(2)
C26 C27 H21 120.2
C28 C27 H21 120.2
C27 C28 C29 120.2(2)
C27 C28 H22 119.9
C29 C28 H22 119.9
C28 C29 C24 121.2(2)
C28 C29 H23 119.4
C24 C29 H23 119.4
B1 O1 H29 109.5
C30 O2 B1 120.05(16)
O3 C30 O2 123.4(2)
O3 C30 C31 124.9(2)
O2 C30 C31 111.77(18)
C30 C31 C32 112.7(2)
C30 C31 H24 109.1
C32 C31 H24 109.1
C30 C31 H25 109.1
C32 C31 H25 109.1
H24 C31 H25 107.8
C31 C32 H26 109.5
C31 C32 H27 109.5
H26 C32 H27 109.5
C31 C32 H28 109.5
H26 C32 H28 109.5
H27 C32 H28 109.5

loop_
_geom_bond_atom_site_label_1
_geom_bond_atom_site_label_2
_geom_bond_distance
B1 O1 1.400(2)
B1 O2 1.469(3)
B1 N2 1.549(3)
B1 N1 1.552(3)
N1 C2 1.354(3)
N1 C5 1.399(3)
N2 C10 1.356(3)
N2 C7 1.394(3)
C1 C2 1.502(3)
C1 C12 1.522(3)
C1 H1 0.9900
C1 H2 0.9900
C2 C3 1.407(3)
C3 C4 1.381(3)
C3 H3 0.9500
C4 C5 1.405(3)
C4 H4 0.9500
C5 C6 1.396(3)
C6 C7 1.394(3)
C6 C18 1.489(3)
C7 C8 1.410(3)
C8 C9 1.380(3)
C8 H5 0.9500
C9 C10 1.407(3)
C9 H6 0.9500
C10 C11 1.499(3)
C11 C24 1.523(3)
C11 H7 0.9900
C11 H8 0.9900
C12 C17 1.388(3)
C12 C13 1.397(3)
C13 C14 1.393(4)
C13 H9 0.9500
C14 C15 1.380(4)
C14 H10 0.9500
C15 C16 1.379(4)
C15 H11 0.9500
C16 C17 1.390(3)
C16 H12 0.9500
C17 H13 0.9500
C18 C23 1.396(3)
C18 C19 1.400(3)
C19 C20 1.387(3)
C19 H14 0.9500
C20 C21 1.387(4)
C20 H15 0.9500
C21 C22 1.385(4)
C21 H16 0.9500
C22 C23 1.393(3)
C22 H17 0.9500
C23 H18 0.9500
C24 C29 1.391(3)
C24 C25 1.399(3)
C25 C26 1.388(4)
C25 H19 0.9500
C26 C27 1.378(4)
C26 H20 0.9500
C27 C28 1.385(3)
C27 H21 0.9500
C28 C29 1.386(3)
C28 H22 0.9500
C29 H23 0.9500
O1 H29 0.8400
O2 C30 1.348(2)
O3 C30 1.208(3)
C30 C31 1.506(3)
C31 C32 1.520(3)
C31 H24 0.9900
C31 H25 0.9900
C32 H26 0.9800
C32 H27 0.9800
C32 H28 0.9800

loop_
_geom_torsion_atom_site_label_1
_geom_torsion_atom_site_label_2
_geom_torsion_atom_site_label_3
_geom_torsion_atom_site_label_4
_geom_torsion
O1 B1 N1 C2 63.9(2)
O2 B1 N1 C2 -53.2(3)
N2 B1 N1 C2 -177.65(18)
O1 B1 N1 C5 -119.6(2)
O2 B1 N1 C5 123.2(2)
N2 B1 N1 C5 -1.2(3)
O1 B1 N2 C10 -58.1(3)
O2 B1 N2 C10 59.5(3)
N1 B1 N2 C10 -176.25(18)
O1 B1 N2 C7 116.1(2)
O2 B1 N2 C7 -126.3(2)
N1 B1 N2 C7 -2.0(3)
C5 N1 C2 C3 0.2(2)
B1 N1 C2 C3 177.09(18)
C5 N1 C2 C1 -179.71(18)
B1 N1 C2 C1 -2.8(3)
C12 C1 C2 N1 93.0(2)
C12 C1 C2 C3 -86.8(3)
N1 C2 C3 C4 -0.5(2)
C1 C2 C3 C4 179.4(2)
C2 C3 C4 C5 0.6(2)
C2 N1 C5 C6 179.13(18)
B1 N1 C5 C6 2.1(3)
C2 N1 C5 C4 0.2(2)
B1 N1 C5 C4 -176.81(18)
C3 C4 C5 C6 -179.3(2)
C3 C4 C5 N1 -0.5(2)
N1 C5 C6 C7 0.2(3)
C4 C5 C6 C7 178.9(2)
N1 C5 C6 C18 -179.02(17)
C4 C5 C6 C18 -0.4(3)
C10 N2 C7 C6 179.58(19)
B1 N2 C7 C6 4.4(3)
C10 N2 C7 C8 2.1(2)
B1 N2 C7 C8 -173.11(18)
C5 C6 C7 N2 -3.4(3)
C18 C6 C7 N2 175.84(18)
C5 C6 C7 C8 173.4(2)
C18 C6 C7 C8 -7.3(3)
N2 C7 C8 C9 -1.0(2)
C6 C7 C8 C9 -178.2(2)
C7 C8 C9 C10 -0.3(3)
C7 N2 C10 C9 -2.3(2)
B1 N2 C10 C9 172.73(19)
C7 N2 C10 C11 172.30(19)
B1 N2 C10 C11 -12.7(3)
C8 C9 C10 N2 1.6(3)
C8 C9 C10 C11 -172.7(2)
N2 C10 C11 C24 -86.3(3)
C9 C10 C11 C24 87.3(3)
C2 C1 C12 C17 23.8(3)
C2 C1 C12 C13 -157.7(2)
C17 C12 C13 C14 0.4(4)
C1 C12 C13 C14 -178.1(2)
C12 C13 C14 C15 -0.8(4)
C13 C14 C15 C16 0.8(4)
C14 C15 C16 C17 -0.4(4)
C13 C12 C17 C16 0.0(4)
C1 C12 C17 C16 178.5(2)
C15 C16 C17 C12 0.0(4)
C7 C6 C18 C23 113.6(2)
C5 C6 C18 C23 -67.1(3)
C7 C6 C18 C19 -65.4(3)
C5 C6 C18 C19 113.8(2)
C23 C18 C19 C20 -0.2(3)
C6 C18 C19 C20 178.8(2)
C18 C19 C20 C21 -1.1(3)
C19 C20 C21 C22 1.3(4)
C20 C21 C22 C23 -0.2(4)
C21 C22 C23 C18 -1.2(4)
C19 C18 C23 C22 1.4(3)
C6 C18 C23 C22 -177.7(2)
C10 C11 C24 C29 -11.4(3)
C10 C11 C24 C25 168.2(2)
C29 C24 C25 C26 -0.5(3)
C11 C24 C25 C26 179.9(2)
C24 C25 C26 C27 0.4(4)
C25 C26 C27 C28 0.1(4)
C26 C27 C28 C29 -0.6(4)
C27 C28 C29 C24 0.5(4)
C25 C24 C29 C28 0.0(3)
C11 C24 C29 C28 179.6(2)
O1 B1 O2 C30 -178.23(16)
N2 B1 O2 C30 62.2(2)
N1 B1 O2 C30 -59.3(2)
B1 O2 C30 O3 0.2(3)
B1 O2 C30 C31 -179.82(17)
O3 C30 C31 C32 2.6(3)
O2 C30 C31 C32 -177.4(2)
